data_1532865
loop_
_publ_author_name
'McAllister, J.'
'Attfield, J.P.'

_publ_section_title
;
 Cation size control of structure, structural fluctuations and
 superconductivity in L1.85 M0.15 Cu O4
;
_journal_name_full 'Physical Review, Serie 3. B - Condensed Matter (18,1978-)'
_journal_page_first 014514-1
_journal_page_last 014514-10
_journal_volume 66
_journal_year 2002
_chemical_formula_sum 'Ba0.15 Cu La1.736 Nd0.116 O4'
_chemical_name_systematic '(La0.868 Nd0.058 Ba0.075)2 Cu O4'
_space_group_IT_number 56
_symmetry_space_group_name_Hall '-P 2ab 2ac'
_symmetry_space_group_name_H-M 'P c c n'
_cell_angle_alpha 90
_cell_angle_beta 90
_cell_angle_gamma 90
_cell_formula_units_Z 4
_cell_length_a 5.3512
_cell_length_b 5.34459
_cell_length_c 13.2209
_cell_volume 378.117
_citation_journal_id_ASTM PRBMDO
_cod_data_source_file McAllister_PRBMDO_2002_20.cif
_cod_data_source_block Ba0.15Cu1La1.736Nd0.116O4
_cod_original_cell_volume 378.1173
_cod_original_formula_sum 'Ba0.15 Cu1 La1.736 Nd0.116 O4'
_cod_database_code 1532865

loop_
_symmetry_equiv_pos_as_xyz
x,y,z
-x+1/2,-y+1/2,z
x+1/2,-y,-z+1/2
-x,y+1/2,-z+1/2
-x,-y,-z
x-1/2,y-1/2,-z
-x-1/2,y,z-1/2
x,-y-1/2,z-1/2

loop_
_atom_site_label
_atom_site_type_symbol
_atom_site_fract_x
_atom_site_fract_y
_atom_site_fract_z
_atom_site_occupancy
_atom_site_U_iso_or_equiv
O3 O-2 0.0229 0.485 0.31806 1 0.0
Ba1 Ba+2 0.0053 0.0035 0.36077 0.075 0.0
Cu1 Cu+2 0 0 0 1 0.0
Nd1 Nd+3 0.0053 0.0035 0.36077 0.058 0.0
La1 La+3 0.0053 0.0035 0.36077 0.868 0.0
O1 O-2 0.25 0.25 0.0084 1 0.0
O2 O-2 0.25 0.75 0 1 0.0
